data_4314571
loop_
_publ_author_name
'Tanya K. Ronson'
'Christopher Carruthers'
'Julie Fisher'
'Thierry Brotin'
'Lindsay P. Harding'
'Pierre J. Rizkallah'
'Michaele J. Hardie'

_publ_section_title
;
 Tripodal 4-Pyridyl-Derived Host Ligands and Their Metallo-Supramolecular
 Chemistry: Stella Octangula and Bowl-Shaped Assemblies
;
_journal_name_full 'Inorganic Chemistry'
_journal_page_first 675
_journal_page_last 685
_journal_paper_doi 10.1021/ic901972h
_journal_volume 49
_journal_year 2010
_chemical_formula_sum 'C42 H39 N3 O6'
_chemical_formula_weight 681.76
_chemical_name_systematic
; 
 Tris(4-pyridylmethyl)cyclotriguaiacylene 
;
_space_group_IT_number 14
_symmetry_cell_setting monoclinic
_symmetry_space_group_name_Hall '-P 2yn'
_symmetry_space_group_name_H-M 'P 1 21/n 1'
_atom_sites_solution_hydrogens geom
_atom_sites_solution_primary direct
_atom_sites_solution_secondary difmap
_audit_creation_method SHELXL-97
_cell_angle_alpha 90.00
_cell_angle_beta 103.168(6)
_cell_angle_gamma 90.00
_cell_formula_units_Z 4
_cell_length_a 16.2129(19)
_cell_length_b 7.9897(9)
_cell_length_c 27.423(3)
_cell_measurement_reflns_used 8222
_cell_measurement_temperature 150(2)
_cell_measurement_theta_max 31.19
_cell_measurement_theta_min 2.58
_cell_volume 3458.9(7)
_computing_cell_refinement 'Bruker SMART'
_computing_data_collection 'Bruker SMART'
_computing_data_reduction 'Bruker SAINT'
_computing_molecular_graphics 'Bruker SHELXTL'
_computing_publication_material 'Bruker SHELXTL'
_computing_structure_refinement 'SHELXL-97 (Sheldrick, 1997)'
_computing_structure_solution 'SHELXS-97 (Sheldrick, 1990)'
_diffrn_ambient_temperature 150(2)
_diffrn_measured_fraction_theta_full 0.997
_diffrn_measured_fraction_theta_max 0.997
_diffrn_measurement_device_type 'Bruker X8 CCD area detector'
_diffrn_measurement_method 'phi and omega scans'
_diffrn_radiation_monochromator graphite
_diffrn_radiation_source 'fine-focus sealed tube'
_diffrn_radiation_type MoK\a
_diffrn_radiation_wavelength 0.71073
_diffrn_reflns_av_R_equivalents 0.0290
_diffrn_reflns_av_sigmaI/netI 0.0287
_diffrn_reflns_limit_h_max 23
_diffrn_reflns_limit_h_min -23
_diffrn_reflns_limit_k_max 11
_diffrn_reflns_limit_k_min -11
_diffrn_reflns_limit_l_max 39
_diffrn_reflns_limit_l_min -40
_diffrn_reflns_number 67963
_diffrn_reflns_theta_full 31.53
_diffrn_reflns_theta_max 31.53
_diffrn_reflns_theta_min 1.34
_diffrn_standards_decay_% 0
_diffrn_standards_interval_count 0
_diffrn_standards_interval_time 0
_diffrn_standards_number 0
_exptl_absorpt_coefficient_mu 0.088
_exptl_absorpt_correction_T_max 0.9930
_exptl_absorpt_correction_T_min 0.9573
_exptl_absorpt_correction_type multi-scan
_exptl_absorpt_process_details SADABS
_exptl_crystal_colour colourless
_exptl_crystal_density_diffrn 1.309
_exptl_crystal_density_meas ?
_exptl_crystal_density_method 'not measured'
_exptl_crystal_description block
_exptl_crystal_F_000 1440
_exptl_crystal_size_max 0.50
_exptl_crystal_size_mid 0.15
_exptl_crystal_size_min 0.08
_refine_diff_density_max 0.389
_refine_diff_density_min -0.261
_refine_diff_density_rms 0.056
_refine_ls_extinction_method none
_refine_ls_goodness_of_fit_ref 1.039
_refine_ls_hydrogen_treatment constr
_refine_ls_matrix_type full
_refine_ls_number_parameters 463
_refine_ls_number_reflns 11517
_refine_ls_number_restraints 0
_refine_ls_restrained_S_all 1.039
_refine_ls_R_factor_all 0.0714
_refine_ls_R_factor_gt 0.0464
_refine_ls_shift/su_max 0.001
_refine_ls_shift/su_mean 0.000
_refine_ls_structure_factor_coef Fsqd
_refine_ls_weighting_details 'calc w=1/[\s^2^(Fo^2^)+(0.0842P)^2^+0.5825P] where P=(Fo^2^+2Fc^2^)/3'
_refine_ls_weighting_scheme calc
_refine_ls_wR_factor_gt 0.1270
_refine_ls_wR_factor_ref 0.1516
_reflns_number_gt 8317
_reflns_number_total 11517
_reflns_threshold_expression >2sigma(I)
_cod_data_source_file ic901972h_si_001_2.cif
_cod_data_source_block ligand3a
_cod_depositor_comments
;
The following automatic conversions were performed:

'_symmetry_cell_setting' value 'Monoclinic' changed to 'monoclinic'
according to the built-in table from CIF Core dictionary named
'cif_core.dic' version 2.4.1 from 2010-06-29.

Automatic conversion script
Id: cif_fix_values 1646 2011-03-28 12:23:43Z adriana 

The following automatic conversions were performed:

'_exptl_crystal_density_meas' value 'not measured' was changed to '?'
- the value is perceived as not measured.

Automatic conversion script
Id: cif_fix_values 3008 2015-01-20 13:52:24Z robertas 
;
_cod_original_cell_volume 3458.8(7)
_cod_database_code 4314571

loop_
_symmetry_equiv_pos_as_xyz
'x, y, z'
'-x+1/2, y+1/2, -z+1/2'
'-x, -y, -z'
'x-1/2, -y-1/2, z-1/2'

loop_
_atom_site_label
_atom_site_type_symbol
_atom_site_fract_x
_atom_site_fract_y
_atom_site_fract_z
_atom_site_U_iso_or_equiv
_atom_site_adp_type
_atom_site_occupancy
_atom_site_symmetry_multiplicity
_atom_site_calc_flag
_atom_site_refinement_flags
_atom_site_disorder_assembly
_atom_site_disorder_group
O1 O 0.52827(5) 0.87113(12) 0.34969(3) 0.02905(19) Uani 1 1 d . . .
O2 O 0.64246(6) 0.73712(14) 0.31021(4) 0.0396(2) Uani 1 1 d . . .
O3 O 0.08118(5) 0.84626(10) 0.16104(3) 0.02617(18) Uani 1 1 d . . .
O4 O 0.12841(6) 1.04677(11) 0.24144(3) 0.02919(19) Uani 1 1 d . . .
O5 O 0.52576(6) 0.41500(12) 0.07758(4) 0.0350(2) Uani 1 1 d . . .
O6 O 0.36249(6) 0.41116(11) 0.04389(4) 0.0335(2) Uani 1 1 d . . .
C1 C 0.52364(8) 0.99190(15) 0.14417(4) 0.0259(2) Uani 1 1 d . . .
H1A H 0.5826 0.9924 0.1398 0.031 Uiso 1 1 calc R . .
H1B H 0.4966 1.0986 0.1308 0.031 Uiso 1 1 calc R . .
C2 C 0.52422(7) 0.97788(15) 0.19963(4) 0.0244(2) Uani 1 1 d . . .
C3 C 0.58496(8) 0.87095(16) 0.22909(5) 0.0282(2) Uani 1 1 d . . .
H3 H 0.6266 0.8204 0.2145 0.034 Uiso 1 1 calc R . .
C4 C 0.58564(8) 0.83762(16) 0.27877(5) 0.0282(2) Uani 1 1 d . . .
C5 C 0.52325(8) 0.91140(15) 0.30021(4) 0.0252(2) Uani 1 1 d . . .
C6 C 0.46506(7) 1.01979(15) 0.27215(4) 0.0243(2) Uani 1 1 d . . .
H6 H 0.4240 1.0710 0.2871 0.029 Uiso 1 1 calc R . .
C7 C 0.46503(7) 1.05652(14) 0.22177(4) 0.0233(2) Uani 1 1 d . . .
C8 C 0.39917(8) 1.18212(14) 0.19513(4) 0.0242(2) Uani 1 1 d . . .
H8A H 0.3985 1.2802 0.2171 0.029 Uiso 1 1 calc R . .
H8B H 0.4147 1.2215 0.1642 0.029 Uiso 1 1 calc R . .
C9 C 0.31142(7) 1.10364(13) 0.18186(4) 0.0220(2) Uani 1 1 d . . .
C10 C 0.25995(8) 1.11997(14) 0.21654(4) 0.0236(2) Uani 1 1 d . . .
H10 H 0.2786 1.1885 0.2453 0.028 Uiso 1 1 calc R . .
C11 C 0.18247(7) 1.03833(14) 0.20981(4) 0.0231(2) Uani 1 1 d . . .
C12 C 0.15567(7) 0.93682(13) 0.16708(4) 0.0227(2) Uani 1 1 d . . .
C13 C 0.20505(7) 0.92528(13) 0.13214(4) 0.0229(2) Uani 1 1 d . . .
H13 H 0.1854 0.8592 0.1030 0.027 Uiso 1 1 calc R . .
C14 C 0.28312(7) 1.00775(14) 0.13820(4) 0.0221(2) Uani 1 1 d . . .
C15 C 0.33108(8) 0.99773(14) 0.09652(4) 0.0242(2) Uani 1 1 d . . .
H15A H 0.3669 1.0990 0.0985 0.029 Uiso 1 1 calc R . .
H15B H 0.2892 1.0016 0.0640 0.029 Uiso 1 1 calc R . .
C16 C 0.38748(7) 0.84457(14) 0.09632(4) 0.0229(2) Uani 1 1 d . . .
C17 C 0.34891(8) 0.69861(15) 0.07303(4) 0.0247(2) Uani 1 1 d . . .
H17 H 0.2892 0.6972 0.0607 0.030 Uiso 1 1 calc R . .
C18 C 0.39524(8) 0.55652(15) 0.06748(5) 0.0259(2) Uani 1 1 d . . .
C19 C 0.48369(8) 0.55904(15) 0.08552(5) 0.0274(2) Uani 1 1 d . . .
C20 C 0.52227(8) 0.70165(16) 0.10904(5) 0.0277(2) Uani 1 1 d . . .
H20 H 0.5820 0.7024 0.1214 0.033 Uiso 1 1 calc R . .
C21 C 0.47537(8) 0.84565(14) 0.11510(4) 0.0239(2) Uani 1 1 d . . .
C22 C 0.45900(8) 0.92334(16) 0.37038(4) 0.0270(2) Uani 1 1 d . . .
H22A H 0.4047 0.8822 0.3495 0.032 Uiso 1 1 calc R . .
H22B H 0.4567 1.0470 0.3720 0.032 Uiso 1 1 calc R . .
C23 C 0.47420(8) 0.84983(14) 0.42210(4) 0.0248(2) Uani 1 1 d . . .
C24 C 0.55040(9) 0.87536(18) 0.45683(5) 0.0325(3) Uani 1 1 d . . .
H24 H 0.5945 0.9390 0.4482 0.039 Uiso 1 1 calc R . .
C25 C 0.56080(10) 0.8062(2) 0.50429(5) 0.0398(3) Uani 1 1 d . . .
H25 H 0.6129 0.8255 0.5277 0.048 Uiso 1 1 calc R . .
C26 C 0.42975(11) 0.68941(17) 0.48540(6) 0.0402(3) Uani 1 1 d . . .
H26 H 0.3871 0.6239 0.4950 0.048 Uiso 1 1 calc R . .
C27 C 0.41275(9) 0.75384(16) 0.43696(5) 0.0309(3) Uani 1 1 d . . .
H27 H 0.3600 0.7325 0.4144 0.037 Uiso 1 1 calc R . .
C28 C 0.71655(10) 0.6915(3) 0.29365(6) 0.0530(4) Uani 1 1 d . . .
H28A H 0.7003 0.6265 0.2626 0.079 Uiso 1 1 calc R . .
H28B H 0.7536 0.6238 0.3195 0.079 Uiso 1 1 calc R . .
H28C H 0.7467 0.7929 0.2875 0.079 Uiso 1 1 calc R . .
C29 C 0.00618(8) 0.94598(16) 0.14157(5) 0.0284(2) Uani 1 1 d . . .
H29A H -0.0015 0.9617 0.1050 0.034 Uiso 1 1 calc R . .
H29B H 0.0120 1.0575 0.1577 0.034 Uiso 1 1 calc R . .
C30 C -0.06855(8) 0.85524(15) 0.15257(5) 0.0290(3) Uani 1 1 d . . .
C31 C -0.08188(11) 0.8474(2) 0.20060(6) 0.0486(4) Uani 1 1 d . . .
H31 H -0.0436 0.8996 0.2278 0.058 Uiso 1 1 calc R . .
C32 C -0.15262(13) 0.7614(3) 0.20821(9) 0.0688(6) Uani 1 1 d . . .
H32 H -0.1594 0.7523 0.2416 0.083 Uiso 1 1 calc R . .
C33 C -0.19709(11) 0.7006(2) 0.12688(9) 0.0582(5) Uani 1 1 d . . .
H33 H -0.2378 0.6517 0.1002 0.070 Uiso 1 1 calc R . .
C34 C -0.12713(9) 0.77679(18) 0.11520(6) 0.0394(3) Uani 1 1 d . . .
H34 H -0.1197 0.7749 0.0818 0.047 Uiso 1 1 calc R . .
C35 C 0.15478(9) 1.14320(18) 0.28632(5) 0.0351(3) Uani 1 1 d . . .
H35A H 0.2063 1.0941 0.3071 0.053 Uiso 1 1 calc R . .
H35B H 0.1098 1.1429 0.3049 0.053 Uiso 1 1 calc R . .
H35C H 0.1663 1.2585 0.2777 0.053 Uiso 1 1 calc R . .
C36 C 0.61485(8) 0.42975(17) 0.08447(6) 0.0331(3) Uani 1 1 d . . .
H36A H 0.6409 0.4489 0.1203 0.040 Uiso 1 1 calc R . .
H36B H 0.6284 0.5268 0.0652 0.040 Uiso 1 1 calc R . .
C37 C 0.65064(8) 0.27223(15) 0.06701(5) 0.0263(2) Uani 1 1 d . . .
C38 C 0.73832(8) 0.25279(16) 0.07712(5) 0.0305(3) Uani 1 1 d . . .
H38 H 0.7745 0.3351 0.0958 0.037 Uiso 1 1 calc R . .
C39 C 0.77185(8) 0.11173(17) 0.05954(5) 0.0328(3) Uani 1 1 d . . .
H39 H 0.8317 0.1012 0.0663 0.039 Uiso 1 1 calc R . .
C40 C 0.64097(9) 0.00870(17) 0.02469(5) 0.0323(3) Uani 1 1 d . . .
H40 H 0.6063 -0.0769 0.0066 0.039 Uiso 1 1 calc R . .
C41 C 0.60104(8) 0.14664(17) 0.04028(5) 0.0298(3) Uani 1 1 d . . .
H41 H 0.5410 0.1545 0.0327 0.036 Uiso 1 1 calc R . .
C42 C 0.27309(9) 0.40303(17) 0.02674(6) 0.0367(3) Uani 1 1 d . . .
H42A H 0.2464 0.4178 0.0551 0.055 Uiso 1 1 calc R . .
H42B H 0.2571 0.2938 0.0112 0.055 Uiso 1 1 calc R . .
H42C H 0.2540 0.4918 0.0021 0.055 Uiso 1 1 calc R . .
N1 N 0.50218(9) 0.71397(16) 0.51918(5) 0.0427(3) Uani 1 1 d . . .
N2 N -0.21124(10) 0.6913(2) 0.17230(8) 0.0693(5) Uani 1 1 d . . .
N3 N 0.72503(7) -0.01084(14) 0.03359(4) 0.0327(2) Uani 1 1 d . . .

loop_
_atom_site_aniso_label
_atom_site_aniso_U_11
_atom_site_aniso_U_22
_atom_site_aniso_U_33
_atom_site_aniso_U_23
_atom_site_aniso_U_13
_atom_site_aniso_U_12
O1 0.0275(4) 0.0401(5) 0.0222(4) 0.0030(3) 0.0111(3) 0.0073(4)
O2 0.0302(5) 0.0601(7) 0.0310(5) 0.0066(4) 0.0119(4) 0.0197(4)
O3 0.0240(4) 0.0217(4) 0.0327(4) -0.0005(3) 0.0064(3) -0.0006(3)
O4 0.0324(5) 0.0323(4) 0.0263(4) -0.0061(3) 0.0139(4) -0.0033(4)
O5 0.0220(4) 0.0304(4) 0.0545(6) -0.0097(4) 0.0123(4) -0.0003(3)
O6 0.0240(4) 0.0278(4) 0.0483(6) -0.0107(4) 0.0076(4) -0.0023(3)
C1 0.0278(6) 0.0296(5) 0.0231(5) -0.0027(4) 0.0120(4) -0.0065(4)
C2 0.0246(5) 0.0275(5) 0.0227(5) -0.0037(4) 0.0088(4) -0.0057(4)
C3 0.0244(6) 0.0364(6) 0.0263(6) -0.0037(5) 0.0108(5) 0.0008(5)
C4 0.0238(6) 0.0359(6) 0.0264(6) -0.0004(5) 0.0087(5) 0.0035(5)
C5 0.0256(6) 0.0309(6) 0.0211(5) -0.0007(4) 0.0095(4) 0.0002(4)
C6 0.0239(5) 0.0281(5) 0.0226(5) -0.0025(4) 0.0090(4) 0.0002(4)
C7 0.0245(5) 0.0242(5) 0.0222(5) -0.0030(4) 0.0074(4) -0.0033(4)
C8 0.0283(6) 0.0229(5) 0.0222(5) -0.0020(4) 0.0077(4) -0.0026(4)
C9 0.0261(5) 0.0192(5) 0.0207(5) 0.0007(4) 0.0055(4) 0.0008(4)
C10 0.0288(6) 0.0217(5) 0.0202(5) -0.0025(4) 0.0053(4) 0.0009(4)
C11 0.0272(6) 0.0225(5) 0.0213(5) 0.0004(4) 0.0088(4) 0.0018(4)
C12 0.0244(5) 0.0194(5) 0.0237(5) 0.0006(4) 0.0042(4) 0.0009(4)
C13 0.0265(5) 0.0214(5) 0.0198(5) -0.0019(4) 0.0033(4) 0.0026(4)
C14 0.0265(5) 0.0212(5) 0.0186(5) 0.0014(4) 0.0050(4) 0.0038(4)
C15 0.0298(6) 0.0254(5) 0.0179(5) 0.0009(4) 0.0064(4) 0.0022(4)
C16 0.0272(6) 0.0258(5) 0.0176(5) 0.0007(4) 0.0093(4) 0.0002(4)
C17 0.0234(5) 0.0285(5) 0.0228(5) -0.0013(4) 0.0066(4) 0.0002(4)
C18 0.0254(6) 0.0260(5) 0.0274(6) -0.0030(4) 0.0084(4) -0.0033(4)
C19 0.0235(6) 0.0274(5) 0.0336(6) -0.0029(5) 0.0114(5) 0.0005(4)
C20 0.0232(6) 0.0322(6) 0.0295(6) -0.0045(5) 0.0096(5) -0.0023(4)
C21 0.0265(6) 0.0270(5) 0.0205(5) -0.0017(4) 0.0102(4) -0.0036(4)
C22 0.0271(6) 0.0322(6) 0.0242(6) 0.0019(4) 0.0112(5) 0.0055(5)
C23 0.0295(6) 0.0244(5) 0.0232(5) -0.0005(4) 0.0119(4) 0.0046(4)
C24 0.0291(6) 0.0397(7) 0.0305(6) 0.0041(5) 0.0102(5) 0.0045(5)
C25 0.0410(8) 0.0486(8) 0.0289(7) 0.0046(6) 0.0063(6) 0.0131(6)
C26 0.0597(10) 0.0290(6) 0.0401(8) 0.0024(5) 0.0284(7) -0.0023(6)
C27 0.0365(7) 0.0278(6) 0.0318(6) -0.0040(5) 0.0148(5) -0.0025(5)
C28 0.0328(8) 0.0861(13) 0.0430(9) 0.0011(8) 0.0149(7) 0.0253(8)
C29 0.0254(6) 0.0273(6) 0.0325(6) 0.0058(5) 0.0063(5) 0.0016(4)
C30 0.0248(6) 0.0285(6) 0.0351(6) 0.0086(5) 0.0095(5) 0.0057(4)
C31 0.0394(8) 0.0723(11) 0.0379(8) 0.0133(7) 0.0165(7) 0.0112(8)
C32 0.0498(11) 0.0980(16) 0.0708(13) 0.0421(12) 0.0392(10) 0.0224(11)
C33 0.0387(9) 0.0424(9) 0.0910(15) 0.0145(9) 0.0096(9) -0.0099(7)
C34 0.0368(7) 0.0314(7) 0.0498(9) 0.0035(6) 0.0093(6) -0.0045(5)
C35 0.0418(7) 0.0387(7) 0.0288(6) -0.0090(5) 0.0162(6) -0.0032(6)
C36 0.0224(6) 0.0341(6) 0.0432(7) -0.0088(5) 0.0086(5) -0.0004(5)
C37 0.0252(6) 0.0297(6) 0.0251(6) -0.0002(4) 0.0079(4) 0.0009(4)
C38 0.0242(6) 0.0311(6) 0.0342(7) -0.0017(5) 0.0028(5) 0.0000(5)
C39 0.0244(6) 0.0355(6) 0.0369(7) 0.0007(5) 0.0035(5) 0.0055(5)
C40 0.0306(6) 0.0368(7) 0.0292(6) -0.0075(5) 0.0061(5) -0.0027(5)
C41 0.0220(6) 0.0385(7) 0.0297(6) -0.0050(5) 0.0074(5) -0.0019(5)
C42 0.0268(6) 0.0322(6) 0.0490(8) -0.0095(6) 0.0040(6) -0.0024(5)
N1 0.0617(9) 0.0384(6) 0.0318(6) 0.0086(5) 0.0183(6) 0.0126(6)
N2 0.0349(8) 0.0688(10) 0.1104(15) 0.0435(10) 0.0295(9) 0.0072(7)
N3 0.0317(6) 0.0354(6) 0.0306(6) -0.0038(4) 0.0063(4) 0.0044(4)

loop_
_atom_type_symbol
_atom_type_description
_atom_type_scat_dispersion_real
_atom_type_scat_dispersion_imag
_atom_type_scat_source
C C 0.0033 0.0016 'International Tables Vol C Tables 4.2.6.8 and 6.1.1.4'
H H 0.0000 0.0000 'International Tables Vol C Tables 4.2.6.8 and 6.1.1.4'
N N 0.0061 0.0033 'International Tables Vol C Tables 4.2.6.8 and 6.1.1.4'
O O 0.0106 0.0060 'International Tables Vol C Tables 4.2.6.8 and 6.1.1.4'

loop_
_geom_angle_atom_site_label_1
_geom_angle_atom_site_label_2
_geom_angle_atom_site_label_3
_geom_angle
_geom_angle_site_symmetry_1
_geom_angle_site_symmetry_3
_geom_angle_publ_flag
C5 O1 C22 116.53(9) . . ?
C4 O2 C28 116.38(11) . . ?
C12 O3 C29 113.09(9) . . ?
C11 O4 C35 117.54(10) . . ?
C19 O5 C36 115.76(10) . . ?
C18 O6 C42 116.74(10) . . ?
C2 C1 C21 110.55(9) . . ?
C2 C1 H1A 109.5 . . ?
C21 C1 H1A 109.5 . . ?
C2 C1 H1B 109.5 . . ?
C21 C1 H1B 109.5 . . ?
H1A C1 H1B 108.1 . . ?
C7 C2 C3 118.86(11) . . ?
C7 C2 C1 123.55(11) . . ?
C3 C2 C1 117.46(10) . . ?
C4 C3 C2 121.84(11) . . ?
C4 C3 H3 119.1 . . ?
C2 C3 H3 119.1 . . ?
O2 C4 C3 125.82(11) . . ?
O2 C4 C5 115.25(11) . . ?
C3 C4 C5 118.94(11) . . ?
O1 C5 C6 125.11(10) . . ?
O1 C5 C4 115.20(11) . . ?
C6 C5 C4 119.66(11) . . ?
C5 C6 C7 121.60(11) . . ?
C5 C6 H6 119.2 . . ?
C7 C6 H6 119.2 . . ?
C2 C7 C6 119.00(11) . . ?
C2 C7 C8 124.29(10) . . ?
C6 C7 C8 116.72(10) . . ?
C9 C8 C7 110.98(9) . . ?
C9 C8 H8A 109.4 . . ?
C7 C8 H8A 109.4 . . ?
C9 C8 H8B 109.4 . . ?
C7 C8 H8B 109.4 . . ?
H8A C8 H8B 108.0 . . ?
C10 C9 C14 119.80(11) . . ?
C10 C9 C8 117.81(10) . . ?
C14 C9 C8 122.26(10) . . ?
C11 C10 C9 121.60(10) . . ?
C11 C10 H10 119.2 . . ?
C9 C10 H10 119.2 . . ?
O4 C11 C10 125.66(10) . . ?
O4 C11 C12 115.77(10) . . ?
C10 C11 C12 118.57(10) . . ?
C13 C12 O3 120.57(10) . . ?
C13 C12 C11 119.75(11) . . ?
O3 C12 C11 119.66(10) . . ?
C12 C13 C14 122.36(10) . . ?
C12 C13 H13 118.8 . . ?
C14 C13 H13 118.8 . . ?
C13 C14 C9 117.83(10) . . ?
C13 C14 C15 119.16(10) . . ?
C9 C14 C15 122.93(10) . . ?
C14 C15 C16 116.92(9) . . ?
C14 C15 H15A 108.1 . . ?
C16 C15 H15A 108.1 . . ?
C14 C15 H15B 108.1 . . ?
C16 C15 H15B 108.1 . . ?
H15A C15 H15B 107.3 . . ?
C21 C16 C17 118.82(10) . . ?
C21 C16 C15 123.58(10) . . ?
C17 C16 C15 117.47(10) . . ?
C18 C17 C16 122.16(11) . . ?
C18 C17 H17 118.9 . . ?
C16 C17 H17 118.9 . . ?
O6 C18 C17 125.54(11) . . ?
O6 C18 C19 115.52(10) . . ?
C17 C18 C19 118.90(11) . . ?
O5 C19 C20 124.89(11) . . ?
O5 C19 C18 115.69(11) . . ?
C20 C19 C18 119.42(11) . . ?
C19 C20 C21 121.82(11) . . ?
C19 C20 H20 119.1 . . ?
C21 C20 H20 119.1 . . ?
C16 C21 C20 118.85(10) . . ?
C16 C21 C1 123.68(10) . . ?
C20 C21 C1 117.40(11) . . ?
O1 C22 C23 106.59(9) . . ?
O1 C22 H22A 110.4 . . ?
C23 C22 H22A 110.4 . . ?
O1 C22 H22B 110.4 . . ?
C23 C22 H22B 110.4 . . ?
H22A C22 H22B 108.6 . . ?
C27 C23 C24 117.63(12) . . ?
C27 C23 C22 121.20(12) . . ?
C24 C23 C22 121.17(11) . . ?
C25 C24 C23 118.82(13) . . ?
C25 C24 H24 120.6 . . ?
C23 C24 H24 120.6 . . ?
N1 C25 C24 124.23(14) . . ?
N1 C25 H25 117.9 . . ?
C24 C25 H25 117.9 . . ?
N1 C26 C27 124.02(14) . . ?
N1 C26 H26 118.0 . . ?
C27 C26 H26 118.0 . . ?
C23 C27 C26 118.98(13) . . ?
C23 C27 H27 120.5 . . ?
C26 C27 H27 120.5 . . ?
O2 C28 H28A 109.5 . . ?
O2 C28 H28B 109.5 . . ?
H28A C28 H28B 109.5 . . ?
O2 C28 H28C 109.5 . . ?
H28A C28 H28C 109.5 . . ?
H28B C28 H28C 109.5 . . ?
O3 C29 C30 107.96(9) . . ?
O3 C29 H29A 110.1 . . ?
C30 C29 H29A 110.1 . . ?
O3 C29 H29B 110.1 . . ?
C30 C29 H29B 110.1 . . ?
H29A C29 H29B 108.4 . . ?
C34 C30 C31 117.15(14) . . ?
C34 C30 C29 121.42(12) . . ?
C31 C30 C29 121.43(13) . . ?
C30 C31 C32 118.51(18) . . ?
C30 C31 H31 120.7 . . ?
C32 C31 H31 120.7 . . ?
N2 C32 C31 124.90(18) . . ?
N2 C32 H32 117.6 . . ?
C31 C32 H32 117.6 . . ?
N2 C33 C34 124.76(19) . . ?
N2 C33 H33 117.6 . . ?
C34 C33 H33 117.6 . . ?
C30 C34 C33 119.25(17) . . ?
C30 C34 H34 120.4 . . ?
C33 C34 H34 120.4 . . ?
O4 C35 H35A 109.5 . . ?
O4 C35 H35B 109.5 . . ?
H35A C35 H35B 109.5 . . ?
O4 C35 H35C 109.5 . . ?
H35A C35 H35C 109.5 . . ?
H35B C35 H35C 109.5 . . ?
O5 C36 C37 110.00(10) . . ?
O5 C36 H36A 109.7 . . ?
C37 C36 H36A 109.7 . . ?
O5 C36 H36B 109.7 . . ?
C37 C36 H36B 109.7 . . ?
H36A C36 H36B 108.2 . . ?
C41 C37 C38 117.84(11) . . ?
C41 C37 C36 123.56(11) . . ?
C38 C37 C36 118.58(11) . . ?
C39 C38 C37 119.02(12) . . ?
C39 C38 H38 120.5 . . ?
C37 C38 H38 120.5 . . ?
N3 C39 C38 124.05(12) . . ?
N3 C39 H39 118.0 . . ?
C38 C39 H39 118.0 . . ?
N3 C40 C41 124.15(12) . . ?
N3 C40 H40 117.9 . . ?
C41 C40 H40 117.9 . . ?
C37 C41 C40 118.71(12) . . ?
C37 C41 H41 120.6 . . ?
C40 C41 H41 120.6 . . ?
O6 C42 H42A 109.5 . . ?
O6 C42 H42B 109.5 . . ?
H42A C42 H42B 109.5 . . ?
O6 C42 H42C 109.5 . . ?
H42A C42 H42C 109.5 . . ?
H42B C42 H42C 109.5 . . ?
C26 N1 C25 116.31(12) . . ?
C33 N2 C32 115.32(15) . . ?
C40 N3 C39 116.22(11) . . ?

loop_
_geom_bond_atom_site_label_1
_geom_bond_atom_site_label_2
_geom_bond_distance
_geom_bond_site_symmetry_2
_geom_bond_publ_flag
O1 C5 1.3788(14) . ?
O1 C22 1.4310(14) . ?
O2 C4 1.3692(15) . ?
O2 C28 1.4250(17) . ?
O3 C12 1.3851(14) . ?
O3 C29 1.4501(15) . ?
O4 C11 1.3679(14) . ?
O4 C35 1.4323(15) . ?
O5 C19 1.3801(15) . ?
O5 C36 1.4184(15) . ?
O6 C18 1.3758(14) . ?
O6 C42 1.4198(16) . ?
C1 C2 1.5228(16) . ?
C1 C21 1.5261(16) . ?
C1 H1A 0.9900 . ?
C1 H1B 0.9900 . ?
C2 C7 1.3964(16) . ?
C2 C3 1.4107(18) . ?
C3 C4 1.3859(17) . ?
C3 H3 0.9500 . ?
C4 C5 1.4096(16) . ?
C5 C6 1.3788(17) . ?
C6 C7 1.4124(16) . ?
C6 H6 0.9500 . ?
C7 C8 1.5250(17) . ?
C8 C9 1.5211(16) . ?
C8 H8A 0.9900 . ?
C8 H8B 0.9900 . ?
C9 C10 1.4070(16) . ?
C9 C14 1.4074(15) . ?
C10 C11 1.3899(16) . ?
C10 H10 0.9500 . ?
C11 C12 1.4100(16) . ?
C12 C13 1.3844(16) . ?
C13 C14 1.4030(17) . ?
C13 H13 0.9500 . ?
C14 C15 1.5236(16) . ?
C15 C16 1.5284(16) . ?
C15 H15A 0.9900 . ?
C15 H15B 0.9900 . ?
C16 C21 1.4005(17) . ?
C16 C17 1.4059(16) . ?
C17 C18 1.3886(17) . ?
C17 H17 0.9500 . ?
C18 C19 1.4065(17) . ?
C19 C20 1.3862(17) . ?
C20 C21 1.4097(17) . ?
C20 H20 0.9500 . ?
C22 C23 1.5025(16) . ?
C22 H22A 0.9900 . ?
C22 H22B 0.9900 . ?
C23 C27 1.3900(17) . ?
C23 C24 1.3925(19) . ?
C24 C25 1.3885(19) . ?
C24 H24 0.9500 . ?
C25 N1 1.338(2) . ?
C25 H25 0.9500 . ?
C26 N1 1.334(2) . ?
C26 C27 1.392(2) . ?
C26 H26 0.9500 . ?
C27 H27 0.9500 . ?
C28 H28A 0.9800 . ?
C28 H28B 0.9800 . ?
C28 H28C 0.9800 . ?
C29 C30 1.5003(17) . ?
C29 H29A 0.9900 . ?
C29 H29B 0.9900 . ?
C30 C34 1.379(2) . ?
C30 C31 1.384(2) . ?
C31 C32 1.393(3) . ?
C31 H31 0.9500 . ?
C32 N2 1.327(3) . ?
C32 H32 0.9500 . ?
C33 N2 1.319(3) . ?
C33 C34 1.388(2) . ?
C33 H33 0.9500 . ?
C34 H34 0.9500 . ?
C35 H35A 0.9800 . ?
C35 H35B 0.9800 . ?
C35 H35C 0.9800 . ?
C36 C37 1.5087(17) . ?
C36 H36A 0.9900 . ?
C36 H36B 0.9900 . ?
C37 C41 1.3865(17) . ?
C37 C38 1.3936(17) . ?
C38 C39 1.3848(18) . ?
C38 H38 0.9500 . ?
C39 N3 1.3399(18) . ?
C39 H39 0.9500 . ?
C40 N3 1.3379(18) . ?
C40 C41 1.3938(18) . ?
C40 H40 0.9500 . ?
C41 H41 0.9500 . ?
C42 H42A 0.9800 . ?
C42 H42B 0.9800 . ?
C42 H42C 0.9800 . ?

loop_
_geom_torsion_atom_site_label_1
_geom_torsion_atom_site_label_2
_geom_torsion_atom_site_label_3
_geom_torsion_atom_site_label_4
_geom_torsion
_geom_torsion_site_symmetry_1
_geom_torsion_site_symmetry_2
_geom_torsion_site_symmetry_3
_geom_torsion_site_symmetry_4
_geom_torsion_publ_flag
C21 C1 C2 C7 -94.13(13) . . . . ?
C21 C1 C2 C3 81.81(13) . . . . ?
C7 C2 C3 C4 2.21(18) . . . . ?
C1 C2 C3 C4 -173.92(11) . . . . ?
C28 O2 C4 C3 13.7(2) . . . . ?
C28 O2 C4 C5 -166.35(14) . . . . ?
C2 C3 C4 O2 -179.34(12) . . . . ?
C2 C3 C4 C5 0.69(19) . . . . ?
C22 O1 C5 C6 11.32(17) . . . . ?
C22 O1 C5 C4 -171.03(11) . . . . ?
O2 C4 C5 O1 -0.25(17) . . . . ?
C3 C4 C5 O1 179.71(11) . . . . ?
O2 C4 C5 C6 177.54(11) . . . . ?
C3 C4 C5 C6 -2.49(19) . . . . ?
O1 C5 C6 C7 178.97(11) . . . . ?
C4 C5 C6 C7 1.41(18) . . . . ?
C3 C2 C7 C6 -3.27(17) . . . . ?
C1 C2 C7 C6 172.61(10) . . . . ?
C3 C2 C7 C8 176.53(11) . . . . ?
C1 C2 C7 C8 -7.59(17) . . . . ?
C5 C6 C7 C2 1.52(17) . . . . ?
C5 C6 C7 C8 -178.29(11) . . . . ?
C2 C7 C8 C9 105.55(13) . . . . ?
C6 C7 C8 C9 -74.66(13) . . . . ?
C7 C8 C9 C10 91.98(12) . . . . ?
C7 C8 C9 C14 -83.84(13) . . . . ?
C14 C9 C10 C11 2.43(17) . . . . ?
C8 C9 C10 C11 -173.50(10) . . . . ?
C35 O4 C11 C10 -2.29(17) . . . . ?
C35 O4 C11 C12 177.57(11) . . . . ?
C9 C10 C11 O4 179.98(11) . . . . ?
C9 C10 C11 C12 0.12(17) . . . . ?
C29 O3 C12 C13 -100.98(12) . . . . ?
C29 O3 C12 C11 80.62(13) . . . . ?
O4 C11 C12 C13 177.86(10) . . . . ?
C10 C11 C12 C13 -2.27(16) . . . . ?
O4 C11 C12 O3 -3.72(15) . . . . ?
C10 C11 C12 O3 176.15(10) . . . . ?
O3 C12 C13 C14 -176.49(10) . . . . ?
C11 C12 C13 C14 1.91(17) . . . . ?
C12 C13 C14 C9 0.62(16) . . . . ?
C12 C13 C14 C15 -176.18(10) . . . . ?
C10 C9 C14 C13 -2.75(16) . . . . ?
C8 C9 C14 C13 172.99(10) . . . . ?
C10 C9 C14 C15 173.92(10) . . . . ?
C8 C9 C14 C15 -10.34(16) . . . . ?
C13 C14 C15 C16 -84.64(13) . . . . ?
C9 C14 C15 C16 98.72(13) . . . . ?
C14 C15 C16 C21 -99.58(13) . . . . ?
C14 C15 C16 C17 84.58(13) . . . . ?
C21 C16 C17 C18 -0.87(17) . . . . ?
C15 C16 C17 C18 175.17(11) . . . . ?
C42 O6 C18 C17 -4.29(19) . . . . ?
C42 O6 C18 C19 178.00(12) . . . . ?
C16 C17 C18 O6 -177.96(11) . . . . ?
C16 C17 C18 C19 -0.32(18) . . . . ?
C36 O5 C19 C20 -14.00(19) . . . . ?
C36 O5 C19 C18 165.40(12) . . . . ?
O6 C18 C19 O5 -0.56(17) . . . . ?
C17 C18 C19 O5 -178.42(11) . . . . ?
O6 C18 C19 C20 178.89(11) . . . . ?
C17 C18 C19 C20 1.02(18) . . . . ?
O5 C19 C20 C21 178.86(12) . . . . ?
C18 C19 C20 C21 -0.52(19) . . . . ?
C17 C16 C21 C20 1.35(16) . . . . ?
C15 C16 C21 C20 -174.43(11) . . . . ?
C17 C16 C21 C1 -175.73(10) . . . . ?
C15 C16 C21 C1 8.49(17) . . . . ?
C19 C20 C21 C16 -0.68(18) . . . . ?
C19 C20 C21 C1 176.58(11) . . . . ?
C2 C1 C21 C16 86.06(14) . . . . ?
C2 C1 C21 C20 -91.06(13) . . . . ?
C5 O1 C22 C23 173.99(10) . . . . ?
O1 C22 C23 C27 -126.46(12) . . . . ?
O1 C22 C23 C24 53.48(15) . . . . ?
C27 C23 C24 C25 -0.76(18) . . . . ?
C22 C23 C24 C25 179.29(12) . . . . ?
C23 C24 C25 N1 0.6(2) . . . . ?
C24 C23 C27 C26 0.45(18) . . . . ?
C22 C23 C27 C26 -179.60(11) . . . . ?
N1 C26 C27 C23 0.1(2) . . . . ?
C12 O3 C29 C30 -161.45(10) . . . . ?
O3 C29 C30 C34 -107.27(13) . . . . ?
O3 C29 C30 C31 73.07(16) . . . . ?
C34 C30 C31 C32 0.2(2) . . . . ?
C29 C30 C31 C32 179.87(15) . . . . ?
C30 C31 C32 N2 -3.1(3) . . . . ?
C31 C30 C34 C33 2.4(2) . . . . ?
C29 C30 C34 C33 -177.27(13) . . . . ?
N2 C33 C34 C30 -2.7(3) . . . . ?
C19 O5 C36 C37 -171.32(11) . . . . ?
O5 C36 C37 C41 10.45(18) . . . . ?
O5 C36 C37 C38 -171.14(12) . . . . ?
C41 C37 C38 C39 1.02(19) . . . . ?
C36 C37 C38 C39 -177.48(13) . . . . ?
C37 C38 C39 N3 -1.0(2) . . . . ?
C38 C37 C41 C40 -0.38(18) . . . . ?
C36 C37 C41 C40 178.05(12) . . . . ?
N3 C40 C41 C37 -0.4(2) . . . . ?
C27 C26 N1 C25 -0.3(2) . . . . ?
C24 C25 N1 C26 -0.1(2) . . . . ?
C34 C33 N2 C32 0.0(3) . . . . ?
C31 C32 N2 C33 2.9(3) . . . . ?
C41 C40 N3 C39 0.5(2) . . . . ?
C38 C39 N3 C40 0.2(2) . . . . ?

loop_
_cod_related_entry_id
_cod_related_entry_database
_cod_related_entry_code
1 ChemSpider 30660953
